data_4311568
loop_
_publ_author_name
'Horst Brombacher'
'Heinrich Vahrenkamp'

_publ_section_title
;
 Pyrazolylborate-Zinc Alkoxide Complexes. 3. Acid-Base Reactions
;
_journal_name_full 'Inorganic Chemistry'
_journal_page_first 6054
_journal_page_last 6060
_journal_paper_doi 10.1021/ic049177a
_journal_volume 43
_journal_year 2004
_chemical_formula_sum 'C37 H38 B N7 O2 Zn'
_chemical_formula_weight 688.92
_chemical_melting_point 216
_chemical_name_common Tp(Ph,Me)Zn(acac)
_chemical_name_systematic
; 
 Hydrotris(3-phenyl-5-methyl-pyrazol-1-yl)borato-zink-acetylacetonat 
;
_space_group_IT_number 14
_symmetry_cell_setting monoclinic
_symmetry_space_group_name_Hall '-P 2ybc'
_symmetry_space_group_name_H-M 'P 1 21/c 1'
_atom_sites_solution_hydrogens geom
_atom_sites_solution_primary Patterson
_atom_sites_solution_secondary difmap
_audit_creation_method SHELXL-97
_cell_angle_alpha 90.00
_cell_angle_beta 93.275(2)
_cell_angle_gamma 90.00
_cell_formula_units_Z 4
_cell_length_a 17.2061(17)
_cell_length_b 12.7515(12)
_cell_length_c 16.5139(17)
_cell_measurement_temperature 213(2)
_cell_volume 3617.3(6)
_computing_cell_refinement 'Bruker SMART'
_computing_data_collection 'Bruker SMART'
_computing_data_reduction 'Bruker SHELXTL'
_computing_molecular_graphics 'Bruker SHELXTL'
_computing_publication_material 'Bruker SHELXTL'
_computing_structure_refinement 'Bruker SHELXTL'
_computing_structure_solution 'Bruker SHELXTL'
_diffrn_ambient_temperature 213(2)
_diffrn_measured_fraction_theta_full 0.979
_diffrn_measured_fraction_theta_max 0.979
_diffrn_measurement_device_type 'CCD area detector'
_diffrn_measurement_method 'phi and omega scans'
_diffrn_radiation_monochromator graphite
_diffrn_radiation_source 'fine-focus sealed tube'
_diffrn_radiation_type MoK\a
_diffrn_radiation_wavelength 0.71073
_diffrn_reflns_av_R_equivalents 0.0917
_diffrn_reflns_av_sigmaI/netI 0.1410
_diffrn_reflns_limit_h_max 22
_diffrn_reflns_limit_h_min -22
_diffrn_reflns_limit_k_max 14
_diffrn_reflns_limit_k_min -17
_diffrn_reflns_limit_l_max 20
_diffrn_reflns_limit_l_min -19
_diffrn_reflns_number 22485
_diffrn_reflns_theta_full 28.33
_diffrn_reflns_theta_max 28.33
_diffrn_reflns_theta_min 1.19
_exptl_absorpt_coefficient_mu 0.721
_exptl_absorpt_correction_type SADABS
_exptl_crystal_colour colorless
_exptl_crystal_density_diffrn 1.265
_exptl_crystal_density_method 'not measured'
_exptl_crystal_description plates
_exptl_crystal_F_000 1440
_exptl_crystal_size_max 0.43
_exptl_crystal_size_mid 0.13
_exptl_crystal_size_min 0.03
_refine_diff_density_max 0.595
_refine_diff_density_min -0.497
_refine_diff_density_rms 0.137
_refine_ls_extinction_coef 0.0156(14)
_refine_ls_extinction_expression Fc^*^=kFc[1+0.001xFc^2^\l^3^/sin(2\q)]^-1/4^
_refine_ls_extinction_method SHELXL
_refine_ls_goodness_of_fit_ref 0.923
_refine_ls_hydrogen_treatment 'riding model'
_refine_ls_matrix_type full
_refine_ls_number_parameters 434
_refine_ls_number_reflns 8817
_refine_ls_number_restraints 0
_refine_ls_restrained_S_all 0.923
_refine_ls_R_factor_all 0.2021
_refine_ls_R_factor_gt 0.0692
_refine_ls_shift/su_max 0.001
_refine_ls_shift/su_mean 0.000
_refine_ls_structure_factor_coef Fsqd
_refine_ls_weighting_details 'calc w=1/[\s^2^(Fo^2^)+(0.1198P)^2^+0.0000P] where P=(Fo^2^+2Fc^2^)/3'
_refine_ls_weighting_scheme calc
_refine_ls_wR_factor_gt 0.1651
_refine_ls_wR_factor_ref 0.2460
_reflns_number_gt 3240
_reflns_number_total 8817
_reflns_threshold_expression >2sigma(I)
_cod_data_source_file ic049177asi20040706_093708_1.cif
_cod_data_source_block horbm
_cod_depositor_comments
;
The following automatic conversions were performed:
'_symmetry_cell_setting' value 'Monoclinic' changed to 'monoclinic'
according to '/home/saulius/struct/CIF-dictionaries/cif_core.dic'
dictionary named 'cif_core.dic' version 2.4.1 from
2010-06-29.

'_geom_angle_publ_flag' value 'Y' changed to 'y' according to
'/home/saulius/struct/CIF-dictionaries/cif_core.dic' dictionary named
'cif_core.dic' version 2.4.1 from 2010-06-29 (86
times).

'_geom_bond_publ_flag' value 'Y' changed to 'y' according to
'/home/saulius/struct/CIF-dictionaries/cif_core.dic' dictionary named
'cif_core.dic' version 2.4.1 from 2010-06-29 (55 times).

Automatic conversion script
Id: cif_fix_enum 1527 2010-12-29 10:47:43Z saulius 
;
_cod_database_code 4311568

loop_
_symmetry_equiv_pos_as_xyz
'x, y, z'
'-x, y+1/2, -z+1/2'
'-x, -y, -z'
'x, -y-1/2, z-1/2'

loop_
_atom_site_label
_atom_site_type_symbol
_atom_site_fract_x
_atom_site_fract_y
_atom_site_fract_z
_atom_site_U_iso_or_equiv
_atom_site_adp_type
_atom_site_occupancy
_atom_site_symmetry_multiplicity
_atom_site_calc_flag
_atom_site_refinement_flags
_atom_site_disorder_assembly
_atom_site_disorder_group
Zn1 Zn 0.29389(4) 1.10901(5) 0.30418(4) 0.0514(3) Uani 1 1 d . . .
N1 N 0.3410(3) 1.0646(4) 0.1901(3) 0.0536(11) Uani 1 1 d . . .
N2 N 0.1977(2) 1.1552(3) 0.2289(3) 0.0507(11) Uani 1 1 d . . .
N3 N 0.2515(3) 0.9617(4) 0.3230(3) 0.0536(12) Uani 1 1 d . . .
N4 N 0.2967(2) 0.9879(3) 0.1507(3) 0.0506(11) Uani 1 1 d . . .
N5 N 0.1703(3) 1.0778(4) 0.1767(3) 0.0526(11) Uani 1 1 d . . .
N6 N 0.2106(3) 0.9171(4) 0.2564(3) 0.0544(12) Uani 1 1 d . . .
N7 N 0.0212(7) 0.8060(11) 0.5209(7) 0.189(5) Uani 1 1 d . . .
O1 O 0.3975(2) 1.1506(4) 0.3466(3) 0.0727(12) Uani 1 1 d . . .
O2 O 0.2472(2) 1.1735(3) 0.4023(2) 0.0664(11) Uani 1 1 d . . .
B1 B 0.2122(4) 0.9714(5) 0.1731(4) 0.0531(16) Uani 1 1 d . . .
H1 H 0.1849 0.9267 0.1314 0.064 Uiso 1 1 calc R . .
C1 C 0.3371(3) 0.9451(5) 0.0915(3) 0.0574(15) Uani 1 1 d . . .
C2 C 0.4078(3) 0.9942(5) 0.0914(3) 0.0623(15) Uani 1 1 d . . .
H2A H 0.4482 0.9798 0.0570 0.075 Uiso 1 1 calc R . .
C3 C 0.4080(3) 1.0696(4) 0.1520(3) 0.0541(14) Uani 1 1 d . . .
C4 C 0.3061(4) 0.8574(5) 0.0388(4) 0.082(2) Uani 1 1 d . . .
H4A H 0.2538 0.8399 0.0533 0.124 Uiso 1 1 calc R . .
H4B H 0.3394 0.7964 0.0466 0.124 Uiso 1 1 calc R . .
H4C H 0.3049 0.8789 -0.0176 0.124 Uiso 1 1 calc R . .
C5 C 0.4686(3) 1.1482(5) 0.1734(3) 0.0580(14) Uani 1 1 d . . .
C6 C 0.4490(4) 1.2518(5) 0.1870(4) 0.0666(17) Uani 1 1 d . . .
H6A H 0.3963 1.2713 0.1852 0.080 Uiso 1 1 calc R . .
C7 C 0.5053(5) 1.3266(6) 0.2031(5) 0.089(2) Uani 1 1 d . . .
H7A H 0.4910 1.3966 0.2118 0.106 Uiso 1 1 calc R . .
C8 C 0.5823(5) 1.2988(7) 0.2064(5) 0.094(2) Uani 1 1 d . . .
H8A H 0.6209 1.3495 0.2190 0.113 Uiso 1 1 calc R . .
C9 C 0.6034(4) 1.1966(8) 0.1913(5) 0.099(3) Uani 1 1 d . . .
H9A H 0.6562 1.1776 0.1925 0.119 Uiso 1 1 calc R . .
C10 C 0.5464(4) 1.1223(6) 0.1744(5) 0.083(2) Uani 1 1 d . . .
H10A H 0.5609 1.0528 0.1635 0.099 Uiso 1 1 calc R . .
C11 C 0.1058(3) 1.1124(5) 0.1340(4) 0.0610(15) Uani 1 1 d . . .
C12 C 0.0910(3) 1.2116(5) 0.1595(4) 0.0652(16) Uani 1 1 d . . .
H12A H 0.0491 1.2544 0.1414 0.078 Uiso 1 1 calc R . .
C13 C 0.1498(3) 1.2378(5) 0.2177(3) 0.0538(14) Uani 1 1 d . . .
C14 C 0.0651(4) 1.0492(6) 0.0684(4) 0.081(2) Uani 1 1 d . . .
H14A H 0.0896 0.9808 0.0656 0.121 Uiso 1 1 calc R . .
H14B H 0.0684 1.0849 0.0168 0.121 Uiso 1 1 calc R . .
H14C H 0.0109 1.0406 0.0800 0.121 Uiso 1 1 calc R . .
C15 C 0.1615(4) 1.3364(5) 0.2613(3) 0.0588(15) Uani 1 1 d . . .
C16 C 0.0995(4) 1.4038(6) 0.2721(5) 0.081(2) Uani 1 1 d . . .
H16A H 0.0494 1.3848 0.2515 0.098 Uiso 1 1 calc R . .
C17 C 0.1098(6) 1.4978(6) 0.3122(6) 0.103(3) Uani 1 1 d . . .
H17A H 0.0673 1.5430 0.3176 0.124 Uiso 1 1 calc R . .
C18 C 0.1826(6) 1.5256(6) 0.3446(5) 0.101(3) Uani 1 1 d . . .
H18A H 0.1898 1.5886 0.3737 0.121 Uiso 1 1 calc R . .
C19 C 0.2439(5) 1.4604(6) 0.3336(5) 0.094(2) Uani 1 1 d . . .
H19A H 0.2937 1.4796 0.3550 0.113 Uiso 1 1 calc R . .
C20 C 0.2349(4) 1.3670(5) 0.2919(4) 0.0677(17) Uani 1 1 d . . .
H20A H 0.2784 1.3241 0.2843 0.081 Uiso 1 1 calc R . .
C21 C 0.1665(3) 0.8372(4) 0.2825(4) 0.0599(15) Uani 1 1 d . . .
C22 C 0.1784(4) 0.8296(5) 0.3649(4) 0.0690(17) Uani 1 1 d . . .
H22A H 0.1548 0.7818 0.3991 0.083 Uiso 1 1 calc R . .
C23 C 0.2320(3) 0.9062(4) 0.3878(4) 0.0571(15) Uani 1 1 d . . .
C24 C 0.1151(4) 0.7730(5) 0.2257(4) 0.083(2) Uani 1 1 d . . .
H24A H 0.1195 0.7978 0.1707 0.125 Uiso 1 1 calc R . .
H24B H 0.0615 0.7794 0.2404 0.125 Uiso 1 1 calc R . .
H24C H 0.1309 0.7000 0.2293 0.125 Uiso 1 1 calc R . .
C25 C 0.2654(4) 0.9327(5) 0.4692(4) 0.0643(16) Uani 1 1 d . . .
C26 C 0.2205(5) 0.9235(5) 0.5359(4) 0.082(2) Uani 1 1 d . . .
H26A H 0.1695 0.8973 0.5294 0.098 Uiso 1 1 calc R . .
C27 C 0.2507(6) 0.9529(7) 0.6120(5) 0.103(3) Uani 1 1 d . . .
H27A H 0.2195 0.9477 0.6568 0.124 Uiso 1 1 calc R . .
C28 C 0.3241(6) 0.9888(7) 0.6229(5) 0.102(3) Uani 1 1 d . . .
H28A H 0.3433 1.0097 0.6749 0.123 Uiso 1 1 calc R . .
C29 C 0.3714(5) 0.9952(6) 0.5582(5) 0.091(2) Uani 1 1 d . . .
H29A H 0.4232 1.0180 0.5664 0.110 Uiso 1 1 calc R . .
C30 C 0.3417(4) 0.9677(5) 0.4807(4) 0.0713(18) Uani 1 1 d . . .
H30A H 0.3734 0.9727 0.4363 0.086 Uiso 1 1 calc R . .
C31 C 0.5010(4) 1.2321(7) 0.4226(5) 0.104(3) Uani 1 1 d . . .
H31A H 0.5302 1.1973 0.3818 0.155 Uiso 1 1 calc R . .
H31B H 0.5182 1.2066 0.4759 0.155 Uiso 1 1 calc R . .
H31C H 0.5096 1.3072 0.4199 0.155 Uiso 1 1 calc R . .
C32 C 0.4149(4) 1.2090(5) 0.4070(4) 0.0715(18) Uani 1 1 d . . .
C33 C 0.3623(4) 1.2509(5) 0.4590(4) 0.076(2) Uani 1 1 d . . .
H33A H 0.3817 1.2979 0.4991 0.091 Uiso 1 1 calc R . .
C34 C 0.2834(4) 1.2285(5) 0.4557(4) 0.0694(17) Uani 1 1 d . . .
C35 C 0.2349(5) 1.2719(8) 0.5212(5) 0.127(3) Uani 1 1 d . . .
H35A H 0.1812 1.2503 0.5112 0.190 Uiso 1 1 calc R . .
H35B H 0.2379 1.3478 0.5211 0.190 Uiso 1 1 calc R . .
H35C H 0.2545 1.2454 0.5736 0.190 Uiso 1 1 calc R . .
C36 C -0.0630(6) 0.9099(9) 0.6142(7) 0.145(4) Uani 1 1 d . . .
H36A H -0.0885 0.9680 0.5855 0.217 Uiso 1 1 calc R . .
H36B H -0.0300 0.9367 0.6591 0.217 Uiso 1 1 calc R . .
H36C H -0.1020 0.8636 0.6347 0.217 Uiso 1 1 calc R . .
C37 C -0.0170(6) 0.8537(12) 0.5605(7) 0.135(4) Uani 1 1 d . . .

loop_
_atom_site_aniso_label
_atom_site_aniso_U_11
_atom_site_aniso_U_22
_atom_site_aniso_U_33
_atom_site_aniso_U_23
_atom_site_aniso_U_13
_atom_site_aniso_U_12
Zn1 0.0516(4) 0.0535(4) 0.0492(4) -0.0061(3) 0.0033(3) -0.0031(3)
N1 0.052(3) 0.054(3) 0.055(3) -0.005(2) 0.003(2) -0.007(2)
N2 0.049(3) 0.047(3) 0.056(3) -0.005(2) -0.001(2) -0.003(2)
N3 0.053(3) 0.061(3) 0.048(3) -0.002(2) 0.008(2) -0.004(2)
N4 0.049(3) 0.057(3) 0.046(3) -0.013(2) 0.006(2) -0.003(2)
N5 0.045(3) 0.058(3) 0.055(3) -0.007(2) 0.001(2) -0.005(2)
N6 0.048(3) 0.060(3) 0.055(3) -0.003(2) 0.007(2) -0.007(2)
N7 0.142(9) 0.271(15) 0.157(10) -0.066(9) 0.022(7) -0.040(9)
O1 0.064(3) 0.090(3) 0.064(3) -0.019(2) 0.004(2) -0.011(2)
O2 0.065(3) 0.076(3) 0.058(3) -0.009(2) 0.007(2) 0.005(2)
B1 0.050(4) 0.058(4) 0.051(4) -0.012(3) 0.001(3) -0.009(3)
C1 0.063(4) 0.060(4) 0.049(4) -0.011(3) 0.005(3) 0.005(3)
C2 0.061(4) 0.071(4) 0.056(4) -0.005(3) 0.019(3) 0.005(3)
C3 0.050(3) 0.058(3) 0.054(4) 0.006(3) 0.008(3) -0.003(3)
C4 0.084(5) 0.079(5) 0.085(5) -0.035(4) 0.007(4) -0.003(4)
C5 0.055(4) 0.068(4) 0.052(3) 0.000(3) 0.007(3) -0.004(3)
C6 0.062(4) 0.066(4) 0.072(4) 0.002(3) 0.006(3) -0.009(3)
C7 0.094(6) 0.070(5) 0.101(6) 0.000(4) -0.001(4) -0.019(4)
C8 0.081(6) 0.100(6) 0.101(6) 0.003(5) 0.003(4) -0.038(5)
C9 0.061(5) 0.131(8) 0.108(6) -0.004(5) 0.011(4) -0.012(5)
C10 0.050(4) 0.089(5) 0.111(6) -0.002(4) 0.017(4) 0.000(4)
C11 0.042(3) 0.074(4) 0.066(4) 0.006(3) -0.007(3) -0.004(3)
C12 0.049(3) 0.072(4) 0.075(4) 0.011(3) 0.002(3) 0.002(3)
C13 0.047(3) 0.059(4) 0.056(4) 0.004(3) 0.009(3) 0.000(3)
C14 0.066(4) 0.097(5) 0.075(5) 0.001(4) -0.023(4) -0.012(4)
C15 0.065(4) 0.053(4) 0.060(4) 0.007(3) 0.014(3) 0.007(3)
C16 0.073(4) 0.071(5) 0.103(6) 0.004(4) 0.028(4) 0.015(4)
C17 0.124(7) 0.068(5) 0.122(7) -0.005(5) 0.037(6) 0.021(5)
C18 0.154(9) 0.061(5) 0.088(6) -0.014(4) 0.020(6) 0.021(6)
C19 0.125(7) 0.067(5) 0.087(5) -0.007(4) -0.015(5) -0.003(5)
C20 0.080(5) 0.053(4) 0.070(4) -0.009(3) 0.002(3) 0.003(3)
C21 0.058(4) 0.047(3) 0.076(4) 0.000(3) 0.008(3) -0.002(3)
C22 0.078(4) 0.052(4) 0.078(5) 0.013(3) 0.012(4) -0.008(3)
C23 0.063(4) 0.049(3) 0.060(4) 0.008(3) 0.010(3) 0.004(3)
C24 0.089(5) 0.066(4) 0.094(5) 0.001(4) 0.004(4) -0.030(4)
C25 0.086(5) 0.054(4) 0.053(4) 0.006(3) 0.006(3) 0.003(3)
C26 0.107(6) 0.076(5) 0.063(5) 0.002(3) 0.015(4) -0.002(4)
C27 0.149(8) 0.097(6) 0.064(5) 0.008(4) 0.021(5) -0.012(6)
C28 0.144(8) 0.098(6) 0.064(5) 0.006(4) -0.003(5) -0.013(6)
C29 0.099(6) 0.095(6) 0.079(6) 0.006(4) -0.013(5) -0.008(5)
C30 0.088(5) 0.070(4) 0.056(4) 0.006(3) -0.004(3) 0.004(4)
C31 0.073(5) 0.117(6) 0.118(7) -0.017(5) -0.017(5) -0.032(5)
C32 0.079(5) 0.074(4) 0.060(4) 0.001(3) -0.009(4) -0.012(4)
C33 0.097(6) 0.066(4) 0.063(4) -0.016(3) -0.014(4) -0.011(4)
C34 0.084(5) 0.068(4) 0.056(4) -0.009(3) 0.005(3) 0.004(4)
C35 0.130(7) 0.164(9) 0.087(6) -0.056(6) 0.016(5) 0.020(7)
C36 0.107(7) 0.187(11) 0.142(10) 0.023(8) 0.019(7) 0.006(7)
C37 0.085(7) 0.211(14) 0.111(9) -0.017(8) 0.021(6) -0.034(8)

loop_
_atom_type_symbol
_atom_type_description
_atom_type_scat_dispersion_real
_atom_type_scat_dispersion_imag
_atom_type_scat_source
C C 0.0033 0.0016 'International Tables Vol C Tables 4.2.6.8 and 6.1.1.4'
H H 0.0000 0.0000 'International Tables Vol C Tables 4.2.6.8 and 6.1.1.4'
B B 0.0013 0.0007 'International Tables Vol C Tables 4.2.6.8 and 6.1.1.4'
N N 0.0061 0.0033 'International Tables Vol C Tables 4.2.6.8 and 6.1.1.4'
O O 0.0106 0.0060 'International Tables Vol C Tables 4.2.6.8 and 6.1.1.4'
Zn Zn 0.2839 1.4301 'International Tables Vol C Tables 4.2.6.8 and 6.1.1.4'

loop_
_geom_angle_atom_site_label_1
_geom_angle_atom_site_label_2
_geom_angle_atom_site_label_3
_geom_angle
_geom_angle_site_symmetry_1
_geom_angle_site_symmetry_3
_geom_angle_publ_flag
O1 Zn1 O2 89.95(17) . . y
O1 Zn1 N3 121.44(19) . . y
O2 Zn1 N3 95.18(18) . . y
O1 Zn1 N2 144.15(19) . . y
O2 Zn1 N2 91.41(17) . . y
N3 Zn1 N2 94.11(17) . . y
O1 Zn1 N1 90.20(17) . . y
O2 Zn1 N1 170.76(17) . . y
N3 Zn1 N1 92.62(17) . . y
N2 Zn1 N1 83.09(17) . . y
C3 N1 N4 106.1(4) . . y
C3 N1 Zn1 140.0(4) . . y
N4 N1 Zn1 111.8(3) . . y
C13 N2 N5 106.9(4) . . y
C13 N2 Zn1 139.3(4) . . y
N5 N2 Zn1 113.6(3) . . y
C23 N3 N6 106.0(4) . . y
C23 N3 Zn1 135.5(4) . . y
N6 N3 Zn1 115.1(3) . . y
C1 N4 N1 109.6(4) . . y
C1 N4 B1 130.8(5) . . y
N1 N4 B1 119.3(4) . . y
C11 N5 N2 109.4(5) . . y
C11 N5 B1 129.7(5) . . y
N2 N5 B1 120.9(4) . . y
C21 N6 N3 108.8(5) . . y
C21 N6 B1 131.3(5) . . y
N3 N6 B1 119.2(4) . . y
C32 O1 Zn1 127.7(4) . . y
C34 O2 Zn1 125.6(4) . . y
N4 B1 N5 109.9(5) . . y
N4 B1 N6 110.0(5) . . y
N5 B1 N6 109.2(5) . . y
N4 C1 C2 108.2(5) . . y
N4 C1 C4 122.9(5) . . y
C2 C1 C4 128.9(6) . . y
C1 C2 C3 106.3(5) . . y
N1 C3 C2 109.8(5) . . y
N1 C3 C5 122.2(5) . . y
C2 C3 C5 128.0(5) . . y
C10 C5 C6 118.2(6) . . y
C10 C5 C3 120.8(6) . . y
C6 C5 C3 120.8(6) . . y
C7 C6 C5 121.2(6) . . y
C8 C7 C6 119.9(7) . . y
C7 C8 C9 120.0(7) . . y
C8 C9 C10 119.6(7) . . y
C5 C10 C9 121.1(7) . . y
N5 C11 C12 107.7(5) . . y
N5 C11 C14 122.6(6) . . y
C12 C11 C14 129.7(6) . . y
C11 C12 C13 107.1(5) . . y
N2 C13 C12 108.8(5) . . y
N2 C13 C15 122.9(5) . . y
C12 C13 C15 128.4(6) . . y
C16 C15 C20 118.0(6) . . y
C16 C15 C13 120.8(6) . . y
C20 C15 C13 121.2(5) . . y
C17 C16 C15 121.4(7) . . y
C16 C17 C18 120.0(8) . . y
C19 C18 C17 118.9(8) . . y
C18 C19 C20 121.8(8) . . y
C19 C20 C15 119.8(7) . . y
N6 C21 C22 108.4(5) . . y
N6 C21 C24 122.3(6) . . y
C22 C21 C24 129.3(6) . . y
C21 C22 C23 106.4(5) . . y
N3 C23 C22 110.4(5) . . y
N3 C23 C25 120.3(5) . . y
C22 C23 C25 129.3(6) . . y
C26 C25 C30 118.9(6) . . y
C26 C25 C23 120.1(6) . . y
C30 C25 C23 121.1(6) . . y
C27 C26 C25 120.2(8) . . y
C28 C27 C26 120.9(8) . . y
C27 C28 C29 120.4(8) . . y
C28 C29 C30 119.6(8) . . y
C25 C30 C29 120.0(7) . . y
O1 C32 C33 125.4(6) . . y
O1 C32 C31 115.6(7) . . y
C33 C32 C31 119.0(6) . . y
C34 C33 C32 124.6(6) . . y
O2 C34 C33 125.8(6) . . y
O2 C34 C35 115.7(7) . . y
C33 C34 C35 118.5(6) . . y
N7 C37 C36 176.4(16) . . y

loop_
_geom_bond_atom_site_label_1
_geom_bond_atom_site_label_2
_geom_bond_distance
_geom_bond_site_symmetry_2
_geom_bond_publ_flag
Zn1 O1 1.952(4) . y
Zn1 O2 2.024(4) . y
Zn1 N3 2.045(5) . y
Zn1 N2 2.098(4) . y
Zn1 N1 2.168(5) . y
N1 C3 1.346(7) . y
N1 N4 1.379(6) . y
N2 C13 1.343(7) . y
N2 N5 1.375(6) . y
N3 C23 1.342(7) . y
N3 N6 1.393(6) . y
N4 C1 1.346(7) . y
N4 B1 1.536(7) . y
N5 C11 1.355(7) . y
N5 B1 1.539(8) . y
N6 C21 1.355(7) . y
N6 B1 1.542(8) . y
N7 C37 1.131(13) . y
O1 C32 1.267(7) . y
O2 C34 1.263(7) . y
C1 C2 1.369(8) . y
C1 C4 1.497(8) . y
C2 C3 1.387(8) . y
C3 C5 1.475(8) . y
C5 C10 1.379(8) . y
C5 C6 1.384(8) . y
C6 C7 1.374(9) . y
C7 C8 1.370(10) . y
C8 C9 1.380(11) . y
C9 C10 1.381(10) . y
C11 C12 1.362(8) . y
C11 C14 1.493(8) . y
C12 C13 1.395(8) . y
C13 C15 1.458(8) . y
C15 C16 1.389(8) . y
C15 C20 1.390(8) . y
C16 C17 1.376(10) . y
C17 C18 1.380(11) . y
C18 C19 1.363(10) . y
C19 C20 1.380(9) . y
C21 C22 1.367(8) . y
C21 C24 1.496(8) . y
C22 C23 1.381(8) . y
C23 C25 1.471(8) . y
C25 C26 1.385(9) . y
C25 C30 1.390(9) . y
C26 C27 1.385(10) . y
C27 C28 1.345(11) . y
C28 C29 1.382(11) . y
C29 C30 1.395(9) . y
C31 C32 1.517(9) . y
C32 C33 1.389(9) . y
C33 C34 1.387(9) . y
C34 C35 1.508(10) . y
C36 C37 1.416(15) . y

loop_
_cod_changelog_entry_id
_cod_changelog_entry_author
_cod_changelog_entry_date
_cod_changelog_entry_text
1 'Vaitkus, Antanas' 2024-11-15T14:40:08+02:00
;
 Removed multiple data items that had the 'Y' placeholder value.
;
